data_7252003
loop_
_publ_author_name
'Takeshi, Shin-ichiro'
'Lyu, Liangcheng'
'Hase, Akane'
'Haga, Nagito'
'Takano, Rina'
'Ishida, Takayuki'
'Kogane, Tamizo'

_publ_section_title
;
 Two-and three-dimensional nickel(II) and copper(II) metal-organic
 frameworks based on 1H-pyrazole-4-carboxylate
;
_journal_name_full CrystEngComm
_journal_paper_doi 10.1039/D6CE00199H
_journal_year 2026
_chemical_formula_moiety 'C8 H14 N4 Ni O8'
_chemical_formula_sum 'C8 H14 N4 Ni O8'
_chemical_formula_weight 352.94
_space_group_crystal_system orthorhombic
_space_group_IT_number 61
_space_group_name_Hall '-P 2ac 2ab'
_space_group_name_H-M_alt 'P b c a'
_atom_sites_solution_hydrogens mixed
_atom_sites_solution_primary dual
_audit_creation_date 2025-03-14
_audit_creation_method
;
Olex2 1.5-ac5-018
(compiled 2021.09.08 svn.r13c46975 for Rigaku Oxford Diffraction, GUI svn.r6396)
;
_audit_update_record
;
2025-03-31 deposited with the CCDC.	2026-05-19 downloaded from the CCDC.
;
_cell_angle_alpha 90
_cell_angle_beta 90
_cell_angle_gamma 90
_cell_formula_units_Z 4
_cell_length_a 6.7762(3)
_cell_length_b 13.2851(6)
_cell_length_c 14.2804(6)
_cell_measurement_reflns_used 4333
_cell_measurement_temperature 299.15(10)
_cell_measurement_theta_max 31.1530
_cell_measurement_theta_min 2.8480
_cell_volume 1285.56(10)
_computing_cell_refinement 'CrysAlisPro 1.171.42.35a (Rigaku OD, 2021)'
_computing_data_collection 'CrysAlisPro 1.171.42.35a (Rigaku OD, 2021)'
_computing_data_reduction 'CrysAlisPro 1.171.42.35a (Rigaku OD, 2021)'
_computing_molecular_graphics 'Olex2 1.5-ac5-018 (Dolomanov et al., 2009)'
_computing_publication_material 'Olex2 1.5-ac5-018 (Dolomanov et al., 2009)'
_computing_structure_refinement 'SHELXL 2014/7 (Sheldrick, 2015)'
_computing_structure_solution 'SHELXT 2014/5 (Sheldrick, 2014)'
_diffrn_ambient_environment air
_diffrn_ambient_temperature 299.15(10)
_diffrn_detector 'Hybrid Pixel Array Detector'
_diffrn_detector_area_resol_mean 10.0000
_diffrn_detector_type HyPix
_diffrn_measured_fraction_theta_full 1.000
_diffrn_measured_fraction_theta_max 0.825
_diffrn_measurement_details
;
List of Runs (angles in degrees, time in seconds):

  # Type    Start    End  Width  t~exp~   \w     \q     \k     \f   Frames
#--------------------------------------------------------------------------
  1  \w    -35.00 -10.00   0.50    0.32    --   -6.97 -83.00 125.00   50
  2  \w    -71.00   7.00   0.50    0.32    --   -6.97 -74.00   8.00  156
  3  \w      2.00  36.00   0.50    0.32    --    6.34 -99.00-120.00   68
  4  \w     -3.00  38.00   0.50    0.32    --    6.34 -99.00-150.00   82
;
_diffrn_measurement_device 'four-circle diffractometer'
_diffrn_measurement_device_type 'XtaLAB Synergy R, DW system, HyPix'
_diffrn_measurement_method '\w scans'
_diffrn_orient_matrix_type 'CrysAlisPro convention (1999,Acta A55,543-557)'
_diffrn_orient_matrix_UB_11 -0.0246279000
_diffrn_orient_matrix_UB_12 -0.0227466000
_diffrn_orient_matrix_UB_13 -0.0433700000
_diffrn_orient_matrix_UB_21 -0.0814294000
_diffrn_orient_matrix_UB_22 0.0331682000
_diffrn_orient_matrix_UB_23 -0.0046870000
_diffrn_orient_matrix_UB_31 0.0610173000
_diffrn_orient_matrix_UB_32 0.0350928000
_diffrn_orient_matrix_UB_33 -0.0237624000
_diffrn_radiation_monochromator mirror
_diffrn_radiation_probe x-ray
_diffrn_radiation_type 'Mo K\a'
_diffrn_radiation_wavelength 0.71073
_diffrn_reflns_av_R_equivalents 0.0270
_diffrn_reflns_av_unetI/netI 0.0244
_diffrn_reflns_Laue_measured_fraction_full 1.000
_diffrn_reflns_Laue_measured_fraction_max 0.825
_diffrn_reflns_limit_h_max 9
_diffrn_reflns_limit_h_min -8
_diffrn_reflns_limit_k_max 19
_diffrn_reflns_limit_k_min -17
_diffrn_reflns_limit_l_max 18
_diffrn_reflns_limit_l_min -15
_diffrn_reflns_number 7833
_diffrn_reflns_point_group_measured_fraction_full 1.000
_diffrn_reflns_point_group_measured_fraction_max 0.825
_diffrn_reflns_theta_full 25.242
_diffrn_reflns_theta_max 31.877
_diffrn_reflns_theta_min 2.853
_diffrn_source 'Rotating-anode X-ray tube'
_diffrn_source_type 'Rigaku (Mo) X-ray Source'
_exptl_absorpt_coefficient_mu 1.559
_exptl_absorpt_correction_T_max 1.00000
_exptl_absorpt_correction_T_min 0.75105
_exptl_absorpt_correction_type multi-scan
_exptl_absorpt_process_details
;
CrysAlisPro 1.171.42.35a (Rigaku Oxford Diffraction, 2021)
Empirical absorption correction using spherical harmonics,
implemented in SCALE3 ABSPACK scaling algorithm.
;
_exptl_crystal_colour ' pale green'
_exptl_crystal_density_diffrn 1.824
_exptl_crystal_description block
_exptl_crystal_F_000 728
_exptl_crystal_size_max 0.21
_exptl_crystal_size_mid 0.151
_exptl_crystal_size_min 0.117
_refine_diff_density_max 0.349
_refine_diff_density_min -0.519
_refine_diff_density_rms 0.071
_refine_ls_extinction_method none
_refine_ls_goodness_of_fit_ref 1.063
_refine_ls_hydrogen_treatment mixed
_refine_ls_matrix_type full
_refine_ls_number_parameters 103
_refine_ls_number_reflns 1819
_refine_ls_number_restraints 0
_refine_ls_restrained_S_all 1.063
_refine_ls_R_factor_all 0.0403
_refine_ls_R_factor_gt 0.0289
_refine_ls_shift/su_max 0.000
_refine_ls_shift/su_mean 0.000
_refine_ls_structure_factor_coef Fsqd
_refine_ls_weighting_details 'w=1/[\s^2^(Fo^2^)+(0.0413P)^2^+0.4093P] where P=(Fo^2^+2Fc^2^)/3'
_refine_ls_weighting_scheme calc
_refine_ls_wR_factor_gt 0.0752
_refine_ls_wR_factor_ref 0.0828
_reflns_Friedel_coverage 0.000
_reflns_number_gt 1389
_reflns_number_total 1819
_reflns_threshold_expression 'I > 2\s(I)'
_cod_data_source_file d6ce00199h2.cif
_cod_data_source_block transNi
_cod_database_code 7252003
_shelx_shelxl_version_number 2014/7
_chemical_oxdiff_formula C6H7O4Cu1
_shelx_space_group_comment
;
The symmetry employed for this shelxl refinement is uniquely defined
by the following loop, which should always be used as a source of
symmetry information in preference to the above space-group names.
They are only intended as comments.
;
_shelx_estimated_absorpt_t_max 0.835
_shelx_estimated_absorpt_t_min 0.736
_olex2_refinement_description
;
1. Fixed Uiso
 At 1.2 times of:
  All C(H) groups
 At 1.5 times of:
  All O(H,H) groups
2.a Rotating group:
 O3(H3A,H3B), O4(H4A,H4B)
2.b Aromatic/amide H refined with riding coordinates:
 C1(H1), C3(H3)
;
_olex2_submission_special_instructions 'No special instructions were received'
_oxdiff_exptl_absorpt_empirical_details
;
Empirical correction (ABSPACK) includes:
- Absorption correction using spherical harmonics
- Frame scaling
;
_oxdiff_exptl_absorpt_empirical_full_max 1.327
_oxdiff_exptl_absorpt_empirical_full_min 0.789

loop_
_space_group_symop_operation_xyz
'x, y, z'
'-x+1/2, -y, z+1/2'
'-x, y+1/2, -z+1/2'
'x+1/2, -y+1/2, -z'
'-x, -y, -z'
'x-1/2, y, -z-1/2'
'x, -y-1/2, z-1/2'
'-x-1/2, y-1/2, z'

loop_
_atom_site_label
_atom_site_type_symbol
_atom_site_fract_x
_atom_site_fract_y
_atom_site_fract_z
_atom_site_U_iso_or_equiv
_atom_site_adp_type
_atom_site_occupancy
_atom_site_site_symmetry_order
_atom_site_calc_flag
_atom_site_refinement_flags_posn
_atom_site_refinement_flags_adp
_atom_site_refinement_flags_occupancy
_atom_site_disorder_assembly
_atom_site_disorder_group
Ni1 Ni 0.5000 0.5000 0.5000 0.01799(11) Uani 1 2 d S . P . .
O1 O 0.35102(19) 0.79165(9) 0.81924(9) 0.0307(3) Uani 1 1 d . . . . .
O2 O 0.48688(16) 0.69442(10) 0.92834(9) 0.0274(3) Uani 1 1 d . . . . .
O3 O 0.67479(18) 0.62345(9) 0.46488(9) 0.0282(3) Uani 1 1 d . . . . .
H3A H 0.6040 0.6764 0.4644 0.042 Uiso 1 1 d R U . . .
H3B H 0.7588 0.6338 0.5081 0.042 Uiso 1 1 d R U . . .
O4 O 0.24864(17) 0.58347(9) 0.46668(8) 0.0265(3) Uani 1 1 d . . . . .
H4A H 0.2068 0.6137 0.5154 0.040 Uiso 1 1 d R U . . .
H4B H 0.2796 0.6307 0.4291 0.040 Uiso 1 1 d R U . . .
N1 N 0.48238(19) 0.54650(11) 0.63854(10) 0.0230(3) Uani 1 1 d . . . . .
N2 N 0.5103(2) 0.48304(12) 0.71188(12) 0.0256(3) Uani 1 1 d . . . . .
H2 H 0.535(3) 0.4204(18) 0.7026(16) 0.026(5) Uiso 1 1 d . . . . .
C1 C 0.4982(2) 0.53026(14) 0.79345(13) 0.0246(3) Uani 1 1 d . . . . .
H1 H 0.5146 0.5014 0.8523 0.030 Uiso 1 1 calc R U . . .
C2 C 0.4568(2) 0.63017(12) 0.77520(11) 0.0209(3) Uani 1 1 d . . . . .
C3 C 0.4484(2) 0.63587(12) 0.67726(11) 0.0227(3) Uani 1 1 d . . . . .
H3 H 0.4224 0.6944 0.6438 0.027 Uiso 1 1 calc R U . . .
C4 C 0.4294(2) 0.71078(12) 0.84459(11) 0.0221(3) Uani 1 1 d . . . . .

loop_
_atom_site_aniso_label
_atom_site_aniso_U_11
_atom_site_aniso_U_22
_atom_site_aniso_U_33
_atom_site_aniso_U_23
_atom_site_aniso_U_13
_atom_site_aniso_U_12
Ni1 0.02269(18) 0.01675(16) 0.01455(17) -0.00163(10) -0.00027(9) 0.00077(10)
O1 0.0422(7) 0.0195(5) 0.0303(7) -0.0019(5) -0.0027(5) 0.0022(5)
O2 0.0348(7) 0.0272(6) 0.0203(6) -0.0032(5) -0.0021(4) 0.0015(4)
O3 0.0332(6) 0.0230(6) 0.0283(6) 0.0024(5) -0.0062(5) -0.0036(5)
O4 0.0308(6) 0.0263(6) 0.0223(6) 0.0017(5) 0.0015(5) 0.0058(5)
N1 0.0291(7) 0.0223(7) 0.0176(7) -0.0020(6) 0.0001(5) 0.0006(5)
N2 0.0368(9) 0.0198(7) 0.0202(8) -0.0020(6) 0.0021(5) 0.0020(5)
C1 0.0317(9) 0.0220(8) 0.0200(8) -0.0009(7) 0.0019(6) -0.0013(6)
C2 0.0220(7) 0.0204(7) 0.0203(8) -0.0031(6) 0.0013(5) -0.0023(6)
C3 0.0262(7) 0.0208(7) 0.0211(8) -0.0019(6) -0.0012(6) 0.0008(6)
C4 0.0227(7) 0.0205(7) 0.0230(8) -0.0031(6) 0.0018(6) -0.0034(6)

loop_
_atom_type_symbol
_atom_type_description
_atom_type_scat_dispersion_real
_atom_type_scat_dispersion_imag
_atom_type_scat_source
C C 0.0033 0.0016 'International Tables Vol C Tables 4.2.6.8 and 6.1.1.4'
H H 0.0000 0.0000 'International Tables Vol C Tables 4.2.6.8 and 6.1.1.4'
N N 0.0061 0.0033 'International Tables Vol C Tables 4.2.6.8 and 6.1.1.4'
Ni Ni 0.3393 1.1124 'International Tables Vol C Tables 4.2.6.8 and 6.1.1.4'
O O 0.0106 0.0060 'International Tables Vol C Tables 4.2.6.8 and 6.1.1.4'

loop_
_exptl_crystal_face_index_h
_exptl_crystal_face_index_k
_exptl_crystal_face_index_l
_exptl_crystal_face_perp_dist
7 -5 -12 0.0536
0 19 0 0.0710
-7 6 12 0.0590
0 -19 0 0.0869
-5 -14 -7 0.0842
0 3 20 0.0832
-2 -1 20 0.0784
5 14 7 0.1109
6 14 -5 0.0960
1 -2 -20 0.0582
6 13 -8 0.0915
9 -5 -4 0.0625
-8 2 -10 0.0189
2 -14 13 0.1025
6 -6 14 0.1017
9 5 5 0.1052
-1 12 16 0.0855
9 -8 -2 0.0600
-4 6 17 0.0640
-3 17 -4 0.0634

loop_
_geom_angle_atom_site_label_1
_geom_angle_atom_site_label_2
_geom_angle_atom_site_label_3
_geom_angle
_geom_angle_site_symmetry_1
_geom_angle_site_symmetry_3
_geom_angle_publ_flag
O3 Ni1 O3 180.0 . 5_666 ?
O3 Ni1 O4 90.52(4) . 5_666 ?
O3 Ni1 O4 89.48(4) 5_666 5_666 ?
O3 Ni1 O4 89.48(4) . . ?
O3 Ni1 O4 90.52(4) 5_666 . ?
O4 Ni1 O4 180.0 . 5_666 ?
N1 Ni1 O3 91.60(5) . . ?
N1 Ni1 O3 91.59(5) 5_666 5_666 ?
N1 Ni1 O3 88.40(5) 5_666 . ?
N1 Ni1 O3 88.41(5) . 5_666 ?
N1 Ni1 O4 89.30(5) 5_666 . ?
N1 Ni1 O4 89.30(5) . 5_666 ?
N1 Ni1 O4 90.70(5) . . ?
N1 Ni1 O4 90.70(5) 5_666 5_666 ?
N1 Ni1 N1 180.0 . 5_666 ?
N2 N1 Ni1 122.84(12) . . ?
C3 N1 Ni1 132.21(12) . . ?
C3 N1 N2 104.94(14) . . ?
C1 N2 N1 112.05(15) . . ?
N2 C1 C2 107.54(17) . . ?
C1 C2 C3 104.38(15) . . ?
C1 C2 C4 126.73(15) . . ?
C3 C2 C4 128.89(15) . . ?
N1 C3 C2 111.07(15) . . ?
O1 C4 O2 123.13(14) . . ?
O1 C4 C2 118.92(14) . . ?
O2 C4 C2 117.95(14) . . ?

loop_
_geom_bond_atom_site_label_1
_geom_bond_atom_site_label_2
_geom_bond_distance
_geom_bond_site_symmetry_2
_geom_bond_publ_flag
Ni1 O3 2.0842(12) 5_666 ?
Ni1 O3 2.0842(12) . ?
Ni1 O4 2.0874(11) . ?
Ni1 O4 2.0874(11) 5_666 ?
Ni1 N1 2.0761(15) 5_666 ?
Ni1 N1 2.0760(15) . ?
O1 C4 1.252(2) . ?
O2 C4 1.276(2) . ?
N1 N2 1.358(2) . ?
N1 C3 1.330(2) . ?
N2 C1 1.326(3) . ?
C1 C2 1.382(3) . ?
C2 C3 1.402(2) . ?
C2 C4 1.471(2) . ?

loop_
_exptl_oxdiff_crystal_face_indexfrac_h
_exptl_oxdiff_crystal_face_indexfrac_k
_exptl_oxdiff_crystal_face_indexfrac_l
_exptl_oxdiff_crystal_face_x
_exptl_oxdiff_crystal_face_y
_exptl_oxdiff_crystal_face_z
7.1482 -4.7613 -12.3393 0.4674 -0.6822 0.5623
0.1916 18.7299 -0.1990 -0.4221 0.6066 0.6737
-6.9323 6.4796 11.9796 -0.4962 0.7233 -0.4803
-0.0177 -18.7347 -0.1004 0.4309 -0.6195 -0.6561
-5.2271 -14.2844 -6.9645 0.7557 -0.0155 -0.6547
-0.2795 2.7512 19.9072 -0.9191 0.0207 -0.3936
-1.5618 -0.5110 19.8518 -0.8109 0.0172 -0.5850
5.1414 14.2961 7.2161 -0.7648 0.0217 0.6439
5.8675 14.0001 -5.0821 -0.2425 0.0104 0.9701
0.5737 -2.0176 -19.9796 0.8983 -0.0200 0.4390
5.6989 13.0713 -7.9653 -0.0922 0.0068 0.9957
9.0315 -4.5105 -4.4183 0.0718 -0.8643 0.4978
-8.1826 2.0190 -10.1548 0.5960 0.7809 -0.1871
1.8201 -13.6121 13.2743 -0.3109 -0.6619 -0.6821
6.3162 -6.2558 13.5169 -0.5995 -0.7852 -0.1553
8.8799 4.9130 5.2140 -0.5566 -0.5846 0.5903
-1.4508 11.5592 15.5581 -0.9020 0.4286 -0.0526
8.5254 -8.1793 -2.2909 0.0754 -0.9548 0.2876
-4.1300 6.3890 16.8111 -0.7727 0.4694 -0.4273
-2.8508 17.4812 -4.0237 -0.1529 0.8308 0.5351
